data_9015113
loop_
_publ_author_name
'Khomyakov, A. P.'
'C\'amara F'
'Sokolova, E.'
'Abdu, Y.'
'Hawthorne, F. C.'

_publ_section_title
;
 Sveinbergeite, Ca(Fe2+6Fe3+)Ti2(Si4O12)2O2(OH)5(H2O)4, a new astrophyllite-group mineral
 from the Larvik Plutonic Complex, Oslo Region, Norway: description and crystal structure
;
_journal_name_full 'Mineralogical Magazine'
_journal_page_first 2687
_journal_page_last 2702
_journal_paper_doi 10.1180/minmag.2011.075.5.2687
_journal_volume 75
_journal_year 2011
_chemical_compound_source 'Larvik Plutonic Complex, Oslo Region, Norway'
_chemical_formula_sum 'Al0.08 Ca0.96 F0.16 Fe6.55 H12.38 K0.14 Mg0.14 Mn0.35 Na0.12 Nb0.06 O34.64 Si7.92 Ti1.86 Zr0.04'
_chemical_name_mineral Sveinbergeite
_space_group_IT_number 2
_symmetry_space_group_name_Hall '-P 1'
_symmetry_space_group_name_H-M 'P -1'
_cell_angle_alpha 101.140
_cell_angle_beta 98.224
_cell_angle_gamma 102.442
_cell_formula_units_Z 1
_cell_length_a 5.329
_cell_length_b 11.803
_cell_length_c 11.822
_cell_volume 699.079
_database_code_amcsd 0018570
_exptl_crystal_density_diffrn 3.154
_cod_original_formula_sum 'Fe6.55 Mn.35 Mg.14 Ti1.86 Nb.06 Zr.04 (Si7.92 Al.08) O34.64 K.14 Ca.96 Na.12 F.16 H12.38'
_cod_database_code 9015113

loop_
_space_group_symop_operation_xyz
x,y,z
-x,-y,-z

loop_
_atom_site_label
_atom_site_fract_x
_atom_site_fract_y
_atom_site_fract_z
_atom_site_occupancy
_atom_site_U_iso_or_equiv
_atom_site_type_symbol
_atom_site_attached_hydrogens
Fe2+M1 0.84520 0.70860 0.97770 0.80000 0.00790 Fe 0
Fe3+M1 0.84520 0.70860 0.97770 0.13000 0.00790 Fe 0
MnM1 0.84520 0.70860 0.97770 0.05000 0.00790 Mn 0
MgM1 0.84520 0.70860 0.97770 0.02000 0.00790 Mg 0
Fe2+M2 0.28250 0.56920 0.98940 0.80000 0.00970 Fe 0
Fe3+M2 0.28250 0.56920 0.98940 0.13000 0.00970 Fe 0
MnM2 0.28250 0.56920 0.98940 0.05000 0.00970 Mn 0
MgM2 0.28250 0.56920 0.98940 0.02000 0.00970 Mg 0
Fe2+M3 0.57880 0.14740 0.01790 0.80000 0.00470 Fe 0
Fe3+M3 0.57880 0.14740 0.01790 0.13000 0.00470 Fe 0
MnM3 0.57880 0.14740 0.01790 0.05000 0.00470 Mn 0
MgM3 0.57880 0.14740 0.01790 0.02000 0.00470 Mg 0
Fe2+M4 0.00000 0.00000 0.00000 0.80000 0.00590 Fe 0
Fe3+M4 0.00000 0.00000 0.00000 0.13000 0.00590 Fe 0
MnM4 0.00000 0.00000 0.00000 0.05000 0.00590 Mn 0
MgM4 0.00000 0.00000 0.00000 0.02000 0.00590 Mg 0
TiD 0.40020 0.65170 0.71860 0.93000 0.01020 Ti 0
NbD 0.40020 0.65170 0.71860 0.03000 0.01020 Nb 0
ZrD 0.40020 0.65170 0.71860 0.02000 0.01020 Zr 0
Fe3+D 0.40020 0.65170 0.71860 0.02000 0.01020 Fe 0
SiT1 0.15140 0.10390 0.78050 0.99000 0.01700 Si 0
AlT1 0.15140 0.10390 0.78050 0.01000 0.01700 Al 0
SiT2 0.70960 0.22820 0.78050 0.99000 0.01700 Si 0
AlT2 0.70960 0.22820 0.78050 0.01000 0.01700 Al 0
SiT3 0.84190 0.49000 0.75780 0.99000 0.00900 Si 0
AlT3 0.84190 0.49000 0.75780 0.01000 0.00900 Al 0
SiT4 0.98900 0.82950 0.75330 0.99000 0.01900 Si 0
AlT4 0.98900 0.82950 0.75330 0.01000 0.01900 Al 0
WatA 0.44400 0.85400 0.52100 0.93000 0.08800 O 2
KA 0.44400 0.85400 0.52100 0.07000 0.08800 K 0
CaB1 0.18800 0.39100 0.48500 0.48000 0.05000 Ca 0
NaB1 0.18800 0.39100 0.48500 0.06000 0.05000 Na 0
WatB2 0.20100 0.33900 0.53700 0.47000 0.05000 O 2
O1 0.05400 0.96020 0.71820 1.00000 0.01900 O 0
O2 0.72900 0.34560 0.72500 1.00000 0.02700 O 0
O3 0.67800 0.77700 0.70300 1.00000 0.03400 O 0
O4 0.10000 0.52100 0.70400 1.00000 0.06800 O 0
O5 0.90500 0.53800 0.90000 1.00000 0.01800 O 0
O6 0.62700 0.55000 0.69400 1.00000 0.04500 O 0
O7 0.09200 0.84700 0.27460 1.00000 0.02200 O 0
O8 0.77100 0.26400 0.92500 1.00000 0.01500 O 0
O9 0.21100 0.13300 0.91990 1.00000 0.01300 O 0
O10 0.94800 0.16040 0.11030 1.00000 0.00500 O 0
O11 0.15400 0.75100 0.68900 1.00000 0.03200 O 0
O12 0.59200 0.84900 0.27420 1.00000 0.02200 O 0
O13 0.46500 0.69100 0.87900 1.00000 0.02700 O 0
O-H14 0.33700 0.39900 0.91500 1.00000 0.00900 O 1
O-H15 0.37600 0.01200 0.09010 1.00000 0.01100 O 1
WatX 0.31500 0.61100 0.54000 0.47000 0.03400 O 2
O-HX 0.31500 0.61100 0.54000 0.45000 0.03400 O 1
FX 0.31500 0.61100 0.54000 0.08000 0.03400 F 0

loop_
_cod_changelog_entry_id
_cod_changelog_entry_author
_cod_changelog_entry_date
_cod_changelog_entry_text
1
;cod-tools version 3.8.0
Id: cif_guess_AMCSD_atom_types 9581 2023-05-17 12:35:41Z saulius
;
2023-05-18T11:42:53+03:00
;Derived atom types and hydrogen counts
from atom names that follow the AMCSD naming convention
(Wat == water, O-H == hydroxyl).
;

loop_
_cod_related_entry_id
_cod_related_entry_database
_cod_related_entry_code
1 AMCSD 0018570
